data_4106603
loop_
_publ_author_name
'Stephan Klaus'
'Maximilian W. Lehenmeier'
'Eberhardt Herdtweck'
'Peter Deglmann'
'Anna K. Ott'
'Bernhard Rieger'

_publ_contact_author_address
;
       Department Chemie,
       Lehrstuhl f\"ur Anorganische Chemie,
       Technische Universit\"at M\"unchen,
       Lichtenbergstrasse 4,
       D-85747 Garching bei M\"unchen,
       Germany.
;
_publ_contact_author_email eberhardt.herdtweck@ch.tum.de
_publ_contact_author_fax '+49(0)89 289 13473'
_publ_contact_author_name
;
       Dr. Eberhardt Herdtweck
;
_publ_contact_author_phone '+49(0)89 289 13143'
_publ_section_title
;
 Mechanistic Insights into Heterogeneous Zinc Dicarboxylates and
 Theoretical Considerations for CO2-Epoxide Copolymerization
;
_journal_name_full 'Journal of the American Chemical Society'
_journal_page_first 13151
_journal_page_last 13161
_journal_paper_doi 10.1021/ja204481w
_journal_volume 133
_journal_year 2011
_chemical_formula_moiety 'C6 H8 O4 Zn'
_chemical_formula_sum 'C6 H8 O4 Zn'
_chemical_formula_weight 209.51
_chemical_name_systematic ?
_space_group_IT_number 13
_symmetry_cell_setting monoclinic
_symmetry_Int_Tables_number 13
_symmetry_space_group_name_Hall '-P 2yc'
_symmetry_space_group_name_H-M 'P 1 2/c 1'
_atom_sites_solution_hydrogens geom
_atom_sites_solution_primary direct
_atom_sites_solution_secondary difmap
_audit_creation_date 18-Mar-10
_audit_creation_method 'PLATON <TABLE ACC> option'
_audit_update_record
;
   18-Mar-10  Updated by the Author E.H.
              Text writing by E.H.
              Checkcif    OK
   18-Mar-10  Updated by the Author E.H.
   12-May-11  Updated by the Author E.H.
;
_cell_angle_alpha 90
_cell_angle_beta 90.024(4)
_cell_angle_gamma 90
_cell_formula_units_Z 4
_cell_length_a 16.1050(12)
_cell_length_b 4.7876(4)
_cell_length_c 9.2686(7)
_cell_measurement_reflns_used 9971
_cell_measurement_temperature 123(1)
_cell_measurement_theta_max 25.34
_cell_measurement_theta_min 1.26
_cell_volume 714.65(10)
_computing_cell_refinement 'SAINT (Bruker, 2008b)'
_computing_data_collection 'APEX II Control Software (Bruker, 2008a)'
_computing_data_reduction 'SAINT (Bruker, 2008b)'
_computing_molecular_graphics 'PLATON (Spek, 2010)'
_computing_publication_material 'PLATON (Spek, 2010)'
_computing_structure_refinement 'SHELXL97 (Sheldrick, 1998)'
_computing_structure_solution 'SIR92 (Altomare, 1994)'
_diffrn_ambient_temperature 123(1)
_diffrn_detector ' CCD plate '
_diffrn_detector_area_resol_mean 16
_diffrn_measured_fraction_theta_full 0.995
_diffrn_measured_fraction_theta_max 0.995
_diffrn_measurement_device ' \k-geometry diffractometer '
_diffrn_measurement_device_type ' Bruker APEX-II CCD '
_diffrn_measurement_method ' phi- and omega-rotation '
_diffrn_radiation_monochromator graphite
_diffrn_radiation_source 'rotating anode FR591'
_diffrn_radiation_type 'Mo K\a'
_diffrn_radiation_wavelength 0.71073
_diffrn_reflns_av_R_equivalents 0.0427
_diffrn_reflns_av_sigmaI/netI 0.0171
_diffrn_reflns_limit_h_max 19
_diffrn_reflns_limit_h_min -19
_diffrn_reflns_limit_k_max 5
_diffrn_reflns_limit_k_min -5
_diffrn_reflns_limit_l_max 11
_diffrn_reflns_limit_l_min -11
_diffrn_reflns_number 20523
_diffrn_reflns_theta_full 25.34
_diffrn_reflns_theta_max 25.34
_diffrn_reflns_theta_min 1.26
_diffrn_standards_decay_% 0
_exptl_absorpt_coefficient_mu 3.394
_exptl_absorpt_correction_T_max 0.7452
_exptl_absorpt_correction_T_min 0.5424
_exptl_absorpt_correction_type multi-scan
_exptl_absorpt_process_details 'SADABS, Bruker, 2008b'
_exptl_crystal_colour colorless
_exptl_crystal_density_diffrn 1.947
_exptl_crystal_density_meas ?
_exptl_crystal_density_method none
_exptl_crystal_description fragment
_exptl_crystal_F_000 424
_exptl_crystal_size_max 0.51
_exptl_crystal_size_mid 0.10
_exptl_crystal_size_min 0.03
_refine_diff_density_max 0.309
_refine_diff_density_min -0.274
_refine_diff_density_rms 0.059
_refine_ls_extinction_method none
_refine_ls_goodness_of_fit_ref 1.204
_refine_ls_hydrogen_treatment constr
_refine_ls_matrix_type full
_refine_ls_number_parameters 101
_refine_ls_number_reflns 1306
_refine_ls_number_restraints 0
_refine_ls_restrained_S_all 1.204
_refine_ls_R_factor_all 0.0171
_refine_ls_R_factor_gt 0.0170
_refine_ls_shift/su_max 0.000
_refine_ls_shift/su_mean 0.000
_refine_ls_structure_factor_coef Fsqd
_refine_ls_weighting_details 'w=1/[\s^2^(Fo^2^)+(0.0119P)^2^+0.7695P] where P=(Fo^2^+2Fc^2^)/3'
_refine_ls_weighting_scheme sigma
_refine_ls_wR_factor_gt 0.0436
_refine_ls_wR_factor_ref 0.0437
_reflns_number_gt 1297
_reflns_number_total 1306
_reflns_threshold_expression I>2\s(I)
_cod_data_source_file ja204481w_si_002.cif
_cod_data_source_block Compound_ZnAA
_cod_depositor_comments
;
The following automatic conversions were performed:

'_exptl_crystal_density_meas' value 'none' was changed to '?' - the
value is perceived as not measured.

Automatic conversion script
Id: cif_fix_values 3008 2015-01-20 13:52:24Z robertas 
;
_cod_original_sg_symbol_H-M 'P 2/c'
_cod_database_code 4106603

loop_
_symmetry_equiv_pos_site_id
_symmetry_equiv_pos_as_xyz
1 x,y,z
2 -x,y,1/2-z
3 -x,-y,-z
4 x,-y,1/2+z

loop_
_atom_site_aniso_label
_atom_site_aniso_U_11
_atom_site_aniso_U_22
_atom_site_aniso_U_33
_atom_site_aniso_U_23
_atom_site_aniso_U_13
_atom_site_aniso_U_12
Zn1 0.0111(1) 0.0097(1) 0.0122(1) -0.0019(1) 0.0032(2) -0.0004(1)
O1 0.0154(9) 0.0168(9) 0.0073(9) -0.0013(7) 0.0020(7) -0.0031(7)
O2 0.0164(9) 0.0155(8) 0.0104(8) 0.0004(7) 0.0009(7) -0.0035(7)
O3 0.0155(8) 0.0090(9) 0.0226(10) -0.0005(8) 0.0041(9) 0.0013(6)
O4 0.0158(8) 0.0111(8) 0.0210(10) -0.0015(7) 0.0076(8) -0.0003(6)
C1 0.0128(12) 0.0095(11) 0.0120(12) 0.0010(9) 0.0002(10) 0.0035(10)
C2 0.0145(12) 0.0170(13) 0.0117(12) 0.0003(10) 0.0023(10) -0.0040(10)
C3 0.0161(12) 0.0153(15) 0.0126(14) -0.0007(13) 0.0023(13) -0.0035(10)
C4 0.0119(11) 0.0139(12) 0.0141(12) -0.0010(10) -0.0007(11) 0.0001(9)
C5 0.0153(13) 0.0121(12) 0.0201(14) -0.0021(10) 0.0051(11) -0.0007(11)
C6 0.0164(13) 0.0148(14) 0.0201(15) -0.0004(14) 0.0055(13) -0.0015(11)

loop_
_atom_site_label
_atom_site_type_symbol
_atom_site_thermal_displace_type
_atom_site_fract_x
_atom_site_fract_y
_atom_site_fract_z
_atom_site_occupancy
_atom_site_U_iso_or_equiv
_atom_site_calc_flag
_atom_site_refinement_flags
Zn1 Zn Uani 0.24670(2) 0.46496(5) 0.21960(3) 1.000 0.0110(1) . .
O1 O Uani 0.34769(11) 0.6013(4) 0.31712(18) 1.000 0.0132(5) . .
O2 O Uani 0.27535(10) 0.5127(4) 0.51293(19) 1.000 0.0141(5) . .
O3 O Uani 0.14798(11) 0.6814(4) 0.2717(2) 1.000 0.0157(5) . .
O4 O Uani 0.21883(10) 0.0683(3) 0.2360(2) 1.000 0.0160(5) . .
C1 C Uani 0.33760(15) 0.6246(5) 0.4521(3) 1.000 0.0114(7) . .
C2 C Uani 0.39952(16) 0.7892(5) 0.5395(3) 1.000 0.0144(7) . .
C3 C Uani 0.46863(16) 0.9260(6) 0.4515(3) 1.000 0.0147(8) . .
C4 C Uani 0.15791(15) 0.9411(5) 0.2899(3) 1.000 0.0133(7) . .
C5 C Uani 0.09472(17) 1.0963(5) 0.3811(3) 1.000 0.0158(8) . .
C6 C Uani 0.03116(17) 0.9112(6) 0.4570(3) 1.000 0.0171(8) . .
H21 H Uiso 0.42510 0.66300 0.61150 1.000 0.0170 calc R
H22 H Uiso 0.36940 0.93680 0.59300 1.000 0.0170 calc R
H31 H Uiso 0.49750 0.78150 0.39390 1.000 0.0180 calc R
H32 H Uiso 0.44400 1.06290 0.38370 1.000 0.0180 calc R
H51 H Uiso 0.06470 1.23000 0.31850 1.000 0.0190 calc R
H52 H Uiso 0.12480 1.20620 0.45500 1.000 0.0190 calc R
H61 H Uiso 0.06020 0.78160 0.52320 1.000 0.0200 calc R
H62 H Uiso 0.00100 0.79830 0.38450 1.000 0.0200 calc R

loop_
_atom_type_symbol
_atom_type_description
_atom_type_scat_dispersion_real
_atom_type_scat_dispersion_imag
_atom_type_scat_source
Zn Zn 0.2839 1.4301 'International Tables Vol C Tables 4.2.6.8 and 6.1.1.4'
O O 0.0106 0.0060 'International Tables Vol C Tables 4.2.6.8 and 6.1.1.4'
H H 0.0000 0.0000 'International Tables Vol C Tables 4.2.6.8 and 6.1.1.4'
C C 0.0033 0.0016 'International Tables Vol C Tables 4.2.6.8 and 6.1.1.4'

loop_
_geom_angle_atom_site_label_1
_geom_angle_atom_site_label_2
_geom_angle_atom_site_label_3
_geom_angle
_geom_angle_site_symmetry_1
_geom_angle_site_symmetry_3
_geom_angle_publ_flag
O1 Zn1 O3 112.42(8) . . yes
O1 Zn1 O4 118.35(8) . . yes
O1 Zn1 O2 103.53(7) . 4_564 yes
O3 Zn1 O4 107.94(7) . . yes
O2 Zn1 O3 113.63(8) 4_564 . yes
O2 Zn1 O4 100.47(8) 4_564 . yes
Zn1 O1 C1 112.08(16) . . yes
Zn1 O2 C1 126.40(17) 4_565 . yes
Zn1 O3 C4 116.77(16) . . yes
Zn1 O4 C4 132.79(15) . 1_545 yes
O1 C1 O2 120.2(2) . . yes
O1 C1 C2 119.5(2) . . yes
O2 C1 C2 120.3(2) . . yes
C1 C2 C3 114.8(2) . . no
C2 C3 C3 111.5(2) . 3_676 no
O3 C4 C5 118.1(2) . . yes
O3 C4 O4 121.4(2) . 1_565 yes
O4 C4 C5 120.5(2) 1_565 . yes
C4 C5 C6 115.0(2) . . no
C5 C6 C6 110.8(2) . 3_576 no
C1 C2 H21 109.00 . . no
C1 C2 H22 109.00 . . no
C3 C2 H21 109.00 . . no
C3 C2 H22 109.00 . . no
H21 C2 H22 108.00 . . no
C2 C3 H31 109.00 . . no
C2 C3 H32 109.00 . . no
H31 C3 H32 108.00 . . no
C3 C3 H31 109.00 3_676 . no
C3 C3 H32 109.00 3_676 . no
C4 C5 H51 109.00 . . no
C4 C5 H52 109.00 . . no
C6 C5 H51 109.00 . . no
C6 C5 H52 109.00 . . no
H51 C5 H52 107.00 . . no
C5 C6 H61 109.00 . . no
C5 C6 H62 109.00 . . no
H61 C6 H62 108.00 . . no
C6 C6 H61 109.00 3_576 . no
C6 C6 H62 109.00 3_576 . no

loop_
_geom_bond_atom_site_label_1
_geom_bond_atom_site_label_2
_geom_bond_distance
_geom_bond_site_symmetry_2
_geom_bond_publ_flag
Zn1 O1 1.9716(18) . yes
Zn1 O3 1.9584(18) . yes
Zn1 O4 1.9573(15) . yes
Zn1 O2 1.9734(18) 4_564 yes
O1 C1 1.267(3) . yes
O2 C1 1.269(3) . yes
O3 C4 1.265(3) . yes
O4 C4 1.258(3) 1_545 yes
C1 C2 1.507(4) . no
C2 C3 1.528(4) . no
C3 C3 1.527(4) 3_676 no
C4 C5 1.518(4) . no
C5 C6 1.526(4) . no
C6 C6 1.538(4) 3_576 no
C2 H21 0.9900 . no
C2 H22 0.9900 . no
C3 H31 0.9900 . no
C3 H32 0.9900 . no
C5 H51 0.9900 . no
C5 H52 0.9900 . no
C6 H61 0.9900 . no
C6 H62 0.9900 . no
